data_4110860
loop_
_publ_author_name
'Thorsten Kreickmann'
'Christian Diedrich'
'Tania Pape'
'Han Vinh Huynh'
'Stefan Grimme'
'F. Ekkehardt Hahn'

_publ_section_title
;
 Metallosupramolecular Chemistry with Bis(benzene-o-dithiolato) Ligands
;
_journal_name_full 'Journal of the American Chemical Society'
_journal_page_first 11808
_journal_page_last 11819
_journal_paper_doi 10.1021/ja063655u
_journal_volume 128
_journal_year 2006
_chemical_formula_sum 'C213 H177 N13 O9 P8 S12 Ti2'
_chemical_formula_weight 3790.96
_chemical_name_systematic
; 
 ? 
;
_space_group_IT_number 167
_symmetry_cell_setting hexagonal
_symmetry_space_group_name_Hall '-R 3 2"c'
_symmetry_space_group_name_H-M 'R -3 c :H'
_atom_sites_solution_hydrogens geom
_atom_sites_solution_primary direct
_atom_sites_solution_secondary difmap
_audit_creation_method SHELXL-97
_cell_angle_alpha 90.00
_cell_angle_beta 90.00
_cell_angle_gamma 120.00
_cell_formula_units_Z 12
_cell_length_a 24.5457(16)
_cell_length_b 24.5457(16)
_cell_length_c 112.885(10)
_cell_measurement_reflns_used 900
_cell_measurement_temperature 100(2)
_cell_measurement_theta_max 75
_cell_measurement_theta_min 1
_cell_volume 58900(8)
_computing_cell_refinement 'SAINT (Bruker AXS, 2000)'
_computing_data_collection 'SMART (Bruker AXS, 2000)'
_computing_data_reduction 'SAINT,SADABS (Bruker AXS, 2000)'
_computing_molecular_graphics
;
ORTEP3,L.J. Farrugia, J. Appl. Cryst. (1997) 30, 565
;
_computing_structure_refinement 'SHELXL-97 (Sheldrick, 1997)'
_computing_structure_solution 'SHELXS-97 (Sheldrick, 1990)'
_diffrn_ambient_temperature 100(2)
_diffrn_detector_area_resol_mean 80
_diffrn_measured_fraction_theta_full 0.996
_diffrn_measured_fraction_theta_max 0.996
_diffrn_measurement_device_type 'CCD area detector'
_diffrn_measurement_method 'Omega and Phi scans'
_diffrn_radiation_monochromator goebel-mirror
_diffrn_radiation_source 'rotating anode'
_diffrn_radiation_type CuK\a
_diffrn_radiation_wavelength 1.54178
_diffrn_reflns_av_R_equivalents 0.1254
_diffrn_reflns_av_sigmaI/netI 0.0904
_diffrn_reflns_limit_h_max 20
_diffrn_reflns_limit_h_min -28
_diffrn_reflns_limit_k_max 28
_diffrn_reflns_limit_k_min -22
_diffrn_reflns_limit_l_max 135
_diffrn_reflns_limit_l_min -132
_diffrn_reflns_number 88221
_diffrn_reflns_theta_full 70.05
_diffrn_reflns_theta_max 70.05
_diffrn_reflns_theta_min 2.22
_exptl_absorpt_coefficient_mu 2.989
_exptl_absorpt_correction_T_max 0.6796
_exptl_absorpt_correction_T_min 0.3963
_exptl_absorpt_correction_type multi-scan
_exptl_absorpt_process_details
; 
 Corrections were done with the SADABS program, utilizing the none merged
 raw data obtained from the integration process. Integration and final cell
 refinement were done with SAINT.

 SADABS reports ratio of Tmin/Tmax = 0.586172  

;
_exptl_crystal_colour 'dark red'
_exptl_crystal_density_diffrn 1.283
_exptl_crystal_description prism
_exptl_crystal_F_000 23688
_exptl_crystal_size_max 0.38
_exptl_crystal_size_mid 0.16
_exptl_crystal_size_min 0.14
_refine_diff_density_max 1.723
_refine_diff_density_min -0.723
_refine_diff_density_rms 0.130
_refine_ls_extinction_method none
_refine_ls_goodness_of_fit_ref 1.040
_refine_ls_hydrogen_treatment noref
_refine_ls_matrix_type full
_refine_ls_number_parameters 786
_refine_ls_number_reflns 12393
_refine_ls_number_restraints 21
_refine_ls_restrained_S_all 1.041
_refine_ls_R_factor_all 0.1258
_refine_ls_R_factor_gt 0.0886
_refine_ls_shift/su_max 0.000
_refine_ls_shift/su_mean 0.000
_refine_ls_structure_factor_coef Fsqd
_refine_ls_weighting_details 'calc w=1/[\s^2^(Fo^2^)+(0.1677P)^2^+219.9603P] where P=(Fo^2^+2Fc^2^)/3'
_refine_ls_weighting_scheme calc
_refine_ls_wR_factor_gt 0.2439
_refine_ls_wR_factor_ref 0.2790
_reflns_number_gt 8245
_reflns_number_total 12393
_reflns_threshold_expression >2sigma(I)
_cod_data_source_file ja063655usi20060605_060856.cif
_cod_data_source_block sad_complex_(PNP)4(14)x3DMF
_cod_original_cell_volume 58900(7)
_cod_original_sg_symbol_H-M 'R -3 c'
_cod_database_code 4110860

loop_
_symmetry_equiv_pos_as_xyz
'x, y, z'
'-y, x-y, z'
'-x+y, -x, z'
'y, x, -z+1/2'
'x-y, -y, -z+1/2'
'-x, -x+y, -z+1/2'
'x+2/3, y+1/3, z+1/3'
'-y+2/3, x-y+1/3, z+1/3'
'-x+y+2/3, -x+1/3, z+1/3'
'y+2/3, x+1/3, -z+5/6'
'x-y+2/3, -y+1/3, -z+5/6'
'-x+2/3, -x+y+1/3, -z+5/6'
'x+1/3, y+2/3, z+2/3'
'-y+1/3, x-y+2/3, z+2/3'
'-x+y+1/3, -x+2/3, z+2/3'
'y+1/3, x+2/3, -z+7/6'
'x-y+1/3, -y+2/3, -z+7/6'
'-x+1/3, -x+y+2/3, -z+7/6'
'-x, -y, -z'
'y, -x+y, -z'
'x-y, x, -z'
'-y, -x, z-1/2'
'-x+y, y, z-1/2'
'x, x-y, z-1/2'
'-x+2/3, -y+1/3, -z+1/3'
'y+2/3, -x+y+1/3, -z+1/3'
'x-y+2/3, x+1/3, -z+1/3'
'-y+2/3, -x+1/3, z-1/6'
'-x+y+2/3, y+1/3, z-1/6'
'x+2/3, x-y+1/3, z-1/6'
'-x+1/3, -y+2/3, -z+2/3'
'y+1/3, -x+y+2/3, -z+2/3'
'x-y+1/3, x+2/3, -z+2/3'
'-y+1/3, -x+2/3, z+1/6'
'-x+y+1/3, y+2/3, z+1/6'
'x+1/3, x-y+2/3, z+1/6'

loop_
_atom_site_label
_atom_site_type_symbol
_atom_site_fract_x
_atom_site_fract_y
_atom_site_fract_z
_atom_site_U_iso_or_equiv
_atom_site_adp_type
_atom_site_occupancy
_atom_site_symmetry_multiplicity
_atom_site_calc_flag
_atom_site_refinement_flags
_atom_site_disorder_assembly
_atom_site_disorder_group
Ti1 Ti 0.3333 0.6667 0.093200(12) 0.0237(3) Uani 1 3 d S . .
Ti2 Ti 0.3333 0.6667 -0.021553(13) 0.0265(4) Uani 1 3 d S . .
S1 S 0.28382(6) 0.57549(6) 0.105420(10) 0.0318(3) Uani 1 1 d . . .
S2 S 0.24869(6) 0.59872(5) 0.079764(10) 0.0244(3) Uani 1 1 d . . .
S3 S 0.24945(6) 0.59836(6) -0.008116(10) 0.0277(3) Uani 1 1 d . . .
S4 S 0.24637(6) 0.65123(7) -0.033397(11) 0.0351(3) Uani 1 1 d . . .
O1 O 0.0751(2) 0.4323(2) 0.06530(4) 0.0618(14) Uani 1 1 d . . .
O2 O 0.05968(18) 0.46059(19) 0.00570(3) 0.0441(10) Uani 1 1 d . . .
N1 N 0.1732(2) 0.5084(2) 0.06007(3) 0.0300(10) Uani 1 1 d . . .
H1 H 0.2113 0.5331 0.0629 0.045(18) Uiso 1 1 d R . .
N2 N 0.1536(2) 0.5430(2) 0.01141(4) 0.0325(10) Uani 1 1 d . . .
H2 H 0.1869 0.5769 0.0087 0.029(14) Uiso 1 1 d R . .
C1 C 0.2038(2) 0.5241(2) 0.08631(4) 0.0233(10) Uani 1 1 d . . .
C2 C 0.2174(2) 0.5160(2) 0.09809(4) 0.0271(10) Uani 1 1 d . . .
C3 C 0.1801(3) 0.4591(3) 0.10403(5) 0.0357(12) Uani 1 1 d . . .
H3 H 0.1906 0.4542 0.1119 0.06(2) Uiso 1 1 d R . .
C4 C 0.1288(3) 0.4104(3) 0.09850(5) 0.0416(14) Uani 1 1 d . . .
H4 H 0.1027 0.3727 0.1027 0.06(2) Uiso 1 1 d R . .
C5 C 0.1145(3) 0.4174(2) 0.08692(5) 0.0372(13) Uani 1 1 d . . .
H5 H 0.0790 0.3833 0.0832 0.07(2) Uiso 1 1 d R . .
C6 C 0.1519(2) 0.4731(2) 0.08055(4) 0.0279(11) Uani 1 1 d . . .
C7 C 0.1297(3) 0.4698(2) 0.06802(4) 0.0311(11) Uani 1 1 d . . .
C8 C 0.1649(2) 0.5137(2) 0.04784(4) 0.0262(10) Uani 1 1 d . . .
H9 H 0.2492 0.5942 0.0461 0.046(18) Uiso 1 1 d R . .
C10 C 0.2082(3) 0.5742(3) 0.02983(5) 0.0364(13) Uani 1 1 d . . .
H10 H 0.2410 0.6099 0.0259 0.041(17) Uiso 1 1 d R . .
C11 C 0.1552(2) 0.5309(2) 0.02342(4) 0.0294(11) Uani 1 1 d . . .
C12 C 0.1077(2) 0.4794(2) 0.02942(4) 0.0298(11) Uani 1 1 d . . .
H12 H 0.0713 0.4497 0.0252 0.07(2) Uiso 1 1 d R . .
C13 C 0.1123(2) 0.4712(2) 0.04134(5) 0.0305(11) Uani 1 1 d . . .
H13 H 0.0792 0.4357 0.0452 0.029(14) Uiso 1 1 d R . .
C14 C 0.1076(2) 0.5090(2) 0.00315(4) 0.0295(11) Uani 1 1 d . . .
C15 C 0.1180(2) 0.5378(2) -0.00898(4) 0.0281(11) Uani 1 1 d . . .
C16 C 0.0621(3) 0.5220(3) -0.01497(5) 0.0361(13) Uani 1 1 d . . .
H16 H 0.0232 0.4945 -0.0112 0.045(17) Uiso 1 1 d R . .
C17 C 0.0625(3) 0.5460(3) -0.02595(5) 0.0387(13) Uani 1 1 d . . .
H17 H 0.0239 0.5351 -0.0297 0.043(17) Uiso 1 1 d R . .
C18 C 0.1195(3) 0.5855(3) -0.03156(5) 0.0352(12) Uani 1 1 d . . .
H18 H 0.1197 0.6020 -0.0392 0.06(2) Uiso 1 1 d R . .
C19 C 0.1757(2) 0.6011(2) -0.02597(4) 0.0299(11) Uani 1 1 d . . .
C20 C 0.1761(2) 0.5784(2) -0.01448(4) 0.0278(11) Uani 1 1 d . . .
P300 P 0.33076(8) 0.30753(7) 0.045507(15) 0.0434(4) Uani 1 1 d . . .
P301 P 0.24711(7) 0.35779(6) 0.038672(11) 0.0302(3) Uani 1 1 d . . .
N3 N 0.2750(2) 0.3125(2) 0.03928(4) 0.0380(11) Uani 1 1 d . . .
C300 C 0.2979(3) 0.2394(3) 0.05495(6) 0.0498(16) Uani 1 1 d . . .
C301 C 0.2353(3) 0.2059(3) 0.05757(5) 0.0428(14) Uani 1 1 d . . .
H301 H 0.2082 0.2199 0.0546 0.06(2) Uiso 1 1 d R . .
C302 C 0.2110(3) 0.1520(3) 0.06444(5) 0.0512(17) Uani 1 1 d . . .
H302 H 0.1676 0.1305 0.0664 0.050(19) Uiso 1 1 d R . .
C303 C 0.2507(4) 0.1317(4) 0.06853(8) 0.077(3) Uani 1 1 d . . .
H303 H 0.2333 0.0948 0.0733 0.10(3) Uiso 1 1 d R . .
C304 C 0.3138(5) 0.1652(5) 0.06644(11) 0.124(5) Uani 1 1 d . . .
H304 H 0.3407 0.1504 0.0692 0.06(2) Uiso 1 1 d R . .
C305 C 0.3371(4) 0.2184(5) 0.05951(11) 0.113(5) Uani 1 1 d . . .
H305 H 0.3802 0.2402 0.0573 0.16(5) Uiso 1 1 d R . .
C306 C 0.3772(3) 0.2963(3) 0.03474(7) 0.058(2) Uani 1 1 d . . .
C307 C 0.3520(4) 0.2744(3) 0.02381(8) 0.071(2) Uani 1 1 d . . .
H307 H 0.3124 0.2701 0.0218 0.035(17) Uiso 1 1 d R . .
C308 C 0.3849(5) 0.2586(4) 0.01551(10) 0.089(3) Uani 1 1 d . . .
H308 H 0.3694 0.2437 0.0078 0.09(3) Uiso 1 1 d R . .
C309 C 0.4425(5) 0.2658(4) 0.01896(10) 0.086(3) Uani 1 1 d . . .
H309 H 0.4650 0.2543 0.0136 0.15(4) Uiso 1 1 d R . .
C310 C 0.4688(5) 0.2883(4) 0.02979(11) 0.087(3) Uani 1 1 d . . .
H310 H 0.5092 0.2948 0.0318 0.15(5) Uiso 1 1 d R . .
C311 C 0.4366(4) 0.3042(4) 0.03766(11) 0.079(3) Uani 1 1 d . . .
H311 H 0.4540 0.3193 0.0453 0.16(6) Uiso 1 1 d R . .
C312 C 0.3827(3) 0.3740(3) 0.05435(6) 0.0488(16) Uani 1 1 d . . .
C313 C 0.3721(3) 0.3756(4) 0.06650(6) 0.0556(18) Uani 1 1 d . . .
H313 H 0.3395 0.3394 0.0703 0.10(3) Uiso 1 1 d R . .
C314 C 0.4096(3) 0.4291(4) 0.07302(7) 0.063(2) Uani 1 1 d . . .
H314 H 0.4014 0.4298 0.0812 0.08(3) Uiso 1 1 d R . .
C315 C 0.4585(4) 0.4816(4) 0.06769(8) 0.068(2) Uani 1 1 d . . .
H315 H 0.4847 0.5180 0.0722 0.16(5) Uiso 1 1 d R . .
C316 C 0.4684(3) 0.4808(3) 0.05558(7) 0.0580(18) Uani 1 1 d . . .
H316 H 0.5010 0.5173 0.0519 0.054(19) Uiso 1 1 d R . .
C317 C 0.4306(3) 0.4274(3) 0.04898(7) 0.0532(17) Uani 1 1 d . . .
H317 H 0.4378 0.4270 0.0407 0.050(19) Uiso 1 1 d R . .
C318 C 0.2615(3) 0.4054(2) 0.05160(4) 0.0301(11) Uani 1 1 d . . .
C319 C 0.3087(3) 0.4685(3) 0.05167(5) 0.0355(12) Uani 1 1 d . . .
H319 H 0.3308 0.4883 0.0446 0.050(18) Uiso 1 1 d R . .
C320 C 0.3240(3) 0.5028(3) 0.06217(5) 0.0389(13) Uani 1 1 d . . .
H320 H 0.3560 0.5458 0.0622 0.053(19) Uiso 1 1 d R . .
C321 C 0.2921(3) 0.4755(3) 0.07249(5) 0.0401(14) Uani 1 1 d . . .
H321 H 0.3027 0.4997 0.0796 0.033(15) Uiso 1 1 d R . .
C322 C 0.2451(3) 0.4122(3) 0.07259(5) 0.0406(14) Uani 1 1 d . . .
H322 H 0.2241 0.3934 0.0798 0.033(15) Uiso 1 1 d R . .
C323 C 0.2293(3) 0.3772(3) 0.06212(5) 0.0350(12) Uani 1 1 d . . .
H323 H 0.1964 0.3346 0.0622 0.039(16) Uiso 1 1 d R . .
C324 C 0.2766(3) 0.4098(2) 0.02612(4) 0.0324(12) Uani 1 1 d . . .
C325 C 0.3245(3) 0.4124(3) 0.01920(5) 0.0377(13) Uani 1 1 d . . .
H325 H 0.3441 0.3890 0.0215 0.042(17) Uiso 1 1 d R . .
C326 C 0.3447(3) 0.4497(3) 0.00907(5) 0.0465(15) Uani 1 1 d . . .
H326 H 0.3781 0.4520 0.0044 0.09(3) Uiso 1 1 d R . .
C327 C 0.3158(3) 0.4838(3) 0.00586(5) 0.0444(15) Uani 1 1 d . . .
H327 H 0.3287 0.5082 -0.0012 0.026(13) Uiso 1 1 d R . .
C328 C 0.2684(3) 0.4820(3) 0.01275(5) 0.0445(15) Uani 1 1 d . . .
H328 H 0.2494 0.5059 0.0105 0.052(19) Uiso 1 1 d R . .
C329 C 0.2483(3) 0.4451(3) 0.02283(5) 0.0414(14) Uani 1 1 d . . .
H329 H 0.2157 0.4437 0.0276 0.053(19) Uiso 1 1 d R . .
C330 C 0.1648(3) 0.3110(3) 0.03641(4) 0.0361(13) Uani 1 1 d . . .
C331 C 0.1413(3) 0.2537(3) 0.03033(5) 0.0470(15) Uani 1 1 d . . .
H331 H 0.1689 0.2391 0.0280 0.05(2) Uiso 1 1 d R . .
C332 C 0.0782(4) 0.2191(3) 0.02750(6) 0.064(2) Uani 1 1 d . . .
H332 H 0.0624 0.1801 0.0235 0.24(8) Uiso 1 1 d R . .
C333 C 0.0375(4) 0.2410(3) 0.03052(6) 0.0596(19) Uani 1 1 d . . .
H333 H -0.0057 0.2175 0.0284 0.054(19) Uiso 1 1 d R . .
C334 C 0.0595(3) 0.2966(3) 0.03675(6) 0.0522(17) Uani 1 1 d . . .
H334 H 0.0314 0.3109 0.0389 0.05(2) Uiso 1 1 d R . .
C335 C 0.1229(3) 0.3316(3) 0.03965(5) 0.0409(14) Uani 1 1 d . . .
H335 H 0.1378 0.3701 0.0438 0.036(16) Uiso 1 1 d R . .
P600 P 0.0000 0.0000 0.013750(18) 0.0297(5) Uani 1 3 d S . .
N6 N 0.0000 0.0000 0.0000 0.050(3) Uani 1 6 d S . .
C600 C 0.0779(3) 0.0473(3) 0.01974(4) 0.0327(12) Uani 1 1 d . . .
C601 C 0.1235(3) 0.0958(3) 0.01294(5) 0.0451(15) Uani 1 1 d . . .
H601 H 0.1138 0.1030 0.0052 0.10(3) Uiso 1 1 d R . .
C602 C 0.1830(3) 0.1345(3) 0.01756(7) 0.0549(18) Uani 1 1 d . . .
H602 H 0.2141 0.1683 0.0130 0.13(4) Uiso 1 1 d R . .
C603 C 0.1975(3) 0.1243(3) 0.02883(7) 0.0505(17) Uani 1 1 d . . .
H603 H 0.2386 0.1502 0.0320 0.12(4) Uiso 1 1 d R . .
C604 C 0.1533(3) 0.0760(3) 0.03567(6) 0.0453(15) Uani 1 1 d . . .
H604 H 0.1628 0.0698 0.0435 0.06(2) Uiso 1 1 d R . .
C605 C 0.0926(3) 0.0366(3) 0.03100(5) 0.0355(13) Uani 1 1 d . . .
H605 H 0.0621 0.0024 0.0356 0.07(2) Uiso 1 1 d R . .
N30 N 0.3271(5) 0.0554(5) 0.01113(9) 0.106(3) Uani 1 1 d . . .
C30 C 0.3747(6) 0.0651(9) 0.01850(12) 0.200(10) Uani 1 1 d . . .
H30A H 0.3764 0.0917 0.0251 0.300 Uiso 1 1 calc R . .
H30B H 0.4146 0.0860 0.0142 0.300 Uiso 1 1 calc R . .
H30C H 0.3674 0.0246 0.0215 0.300 Uiso 1 1 calc R . .
C31 C 0.3028(6) 0.0894(7) 0.00597(14) 0.162(7) Uani 1 1 d . . .
H31A H 0.2835 0.1026 0.0121 0.244 Uiso 1 1 calc R . .
H31B H 0.2709 0.0631 0.0001 0.244 Uiso 1 1 calc R . .
H31C H 0.3366 0.1265 0.0021 0.244 Uiso 1 1 calc R . .
O30 O 0.2477(4) -0.0259(5) -0.00073(7) 0.153(4) Uani 1 1 d . . .
C32 C 0.2929(6) -0.0075(6) 0.00622(9) 0.096(3) Uani 1 1 d . . .
H32 H 0.3059 -0.0367 0.0084 0.115 Uiso 1 1 calc R . .
C9 C 0.2125(3) 0.5651(3) 0.04192(5) 0.0361(13) Uani 1 1 d . . .
N99 N 0.5067(17) 0.1733(17) 0.0833 0.115(2) Uiso 0.33 2 d SP . .
P100 P 0.5214(4) 0.2064(4) 0.07069(9) 0.115(2) Uiso 0.33 1 d PD A -1
C971 C 0.4619(7) 0.1545(6) 0.06148(13) 0.115(2) Uiso 0.33 1 d PGD A -1
C972 C 0.4443(9) 0.1774(8) 0.05185(14) 0.115(2) Uiso 0.33 1 d PGD A -1
H972 H 0.4678 0.2208 0.0499 0.139 Uiso 0.33 1 calc PR A -1
C973 C 0.3923(9) 0.1369(10) 0.04508(15) 0.115(2) Uiso 0.33 1 d PG A -1
H973 H 0.3802 0.1526 0.0385 0.139 Uiso 0.33 1 calc PR A -1
C974 C 0.3578(8) 0.0734(9) 0.04796(18) 0.115(2) Uiso 0.33 1 d PG A -1
H974 H 0.3223 0.0457 0.0433 0.139 Uiso 0.33 1 calc PR A -1
C975 C 0.3754(9) 0.0504(7) 0.05760(19) 0.115(2) Uiso 0.33 1 d PG A -1
H975 H 0.3519 0.0070 0.0596 0.139 Uiso 0.33 1 calc PR A -1
C976 C 0.4275(8) 0.0909(6) 0.06436(16) 0.115(2) Uiso 0.33 1 d PGD A -1
H976 H 0.4395 0.0752 0.0709 0.139 Uiso 0.33 1 calc PR A -1
C981 C 0.5201(7) 0.2761(6) 0.06949(14) 0.115(2) Uiso 0.33 1 d PGD A -1
C982 C 0.5615(8) 0.3233(7) 0.06191(16) 0.115(2) Uiso 0.33 1 d PGD A -1
H982 H 0.5863 0.3153 0.0565 0.139 Uiso 0.33 1 calc PR A -1
C983 C 0.5666(10) 0.3823(7) 0.06224(19) 0.115(2) Uiso 0.33 1 d PG A -1
H983 H 0.5950 0.4146 0.0571 0.139 Uiso 0.33 1 calc PR A -1
C984 C 0.5304(11) 0.3941(7) 0.07016(19) 0.115(2) Uiso 0.33 1 d PG A -1
H984 H 0.5339 0.4344 0.0704 0.139 Uiso 0.33 1 calc PR A -1
C985 C 0.4889(11) 0.3468(9) 0.07774(17) 0.115(2) Uiso 0.33 1 d PG A -1
H985 H 0.4641 0.3549 0.0832 0.139 Uiso 0.33 1 calc PR A -1
C986 C 0.4838(8) 0.2878(8) 0.07741(15) 0.115(2) Uiso 0.33 1 d PGD A -1
H986 H 0.4555 0.2555 0.0826 0.139 Uiso 0.33 1 calc PR A -1
C991 C 0.5923(6) 0.2166(6) 0.06558(19) 0.115(2) Uiso 0.33 1 d PGD A -1
C992 C 0.6473(6) 0.2737(6) 0.06738(19) 0.115(2) Uiso 0.33 1 d PGD A -1
H992 H 0.6452 0.3091 0.0702 0.139 Uiso 0.33 1 calc PR A -1
C993 C 0.7054(6) 0.2789(9) 0.0651(2) 0.115(2) Uiso 0.33 1 d PG A -1
H993 H 0.7429 0.3178 0.0663 0.139 Uiso 0.33 1 calc PR A -1
C994 C 0.7085(7) 0.2271(11) 0.0610(2) 0.115(2) Uiso 0.33 1 d PG A -1
H994 H 0.7482 0.2306 0.0595 0.139 Uiso 0.33 1 calc PR A -1
C995 C 0.6535(9) 0.1700(9) 0.0592(2) 0.115(2) Uiso 0.33 1 d PG A -1
H995 H 0.6557 0.1346 0.0564 0.139 Uiso 0.33 1 calc PR A -1
C996 C 0.5955(8) 0.1648(7) 0.0615(2) 0.115(2) Uiso 0.33 1 d PGD A -1
H996 H 0.5579 0.1259 0.0603 0.139 Uiso 0.33 1 calc PR A -1

loop_
_atom_site_aniso_label
_atom_site_aniso_U_11
_atom_site_aniso_U_22
_atom_site_aniso_U_33
_atom_site_aniso_U_23
_atom_site_aniso_U_13
_atom_site_aniso_U_12
Ti1 0.0246(5) 0.0246(5) 0.0220(7) 0.000 0.000 0.0123(3)
Ti2 0.0266(5) 0.0266(5) 0.0263(7) 0.000 0.000 0.0133(3)
S1 0.0348(7) 0.0335(7) 0.0250(6) 0.0060(5) 0.0017(5) 0.0155(6)
S2 0.0253(6) 0.0212(6) 0.0244(5) 0.0025(4) 0.0004(4) 0.0100(5)
S3 0.0243(6) 0.0281(7) 0.0279(6) 0.0009(5) -0.0017(4) 0.0109(5)
S4 0.0327(7) 0.0417(8) 0.0309(6) 0.0057(5) -0.0030(5) 0.0187(6)
O1 0.039(3) 0.061(3) 0.043(2) 0.011(2) -0.0030(19) -0.007(2)
O2 0.029(2) 0.041(2) 0.040(2) 0.0001(17) -0.0023(17) 0.0013(19)
N1 0.025(2) 0.031(2) 0.028(2) -0.0012(17) 0.0007(17) 0.010(2)
N2 0.027(2) 0.027(2) 0.031(2) 0.0012(18) -0.0019(17) 0.003(2)
C1 0.026(3) 0.019(2) 0.028(2) 0.0008(18) 0.0045(19) 0.013(2)
C2 0.028(3) 0.028(3) 0.030(2) 0.004(2) 0.008(2) 0.018(2)
C3 0.044(3) 0.031(3) 0.034(3) 0.012(2) 0.008(2) 0.020(3)
C4 0.050(4) 0.027(3) 0.040(3) 0.011(2) 0.009(3) 0.013(3)
C5 0.039(3) 0.019(3) 0.042(3) 0.004(2) 0.007(2) 0.006(2)
C6 0.032(3) 0.024(3) 0.029(2) 0.0019(19) 0.004(2) 0.016(2)
C7 0.031(3) 0.022(3) 0.031(3) -0.001(2) 0.004(2) 0.006(2)
C8 0.027(3) 0.024(3) 0.029(2) -0.0006(19) 0.0027(19) 0.014(2)
C10 0.032(3) 0.028(3) 0.032(3) 0.002(2) 0.003(2) 0.002(2)
C11 0.028(3) 0.031(3) 0.029(2) -0.003(2) -0.003(2) 0.014(2)
C12 0.023(3) 0.028(3) 0.038(3) -0.006(2) -0.001(2) 0.013(2)
C13 0.027(3) 0.022(3) 0.038(3) 0.000(2) 0.004(2) 0.009(2)
C14 0.020(3) 0.030(3) 0.034(3) -0.005(2) 0.000(2) 0.008(2)
C15 0.027(3) 0.026(3) 0.031(2) -0.005(2) -0.004(2) 0.013(2)
C16 0.028(3) 0.041(3) 0.038(3) -0.005(2) -0.003(2) 0.016(3)
C17 0.028(3) 0.050(4) 0.042(3) -0.008(3) -0.011(2) 0.023(3)
C18 0.032(3) 0.043(3) 0.034(3) -0.001(2) -0.006(2) 0.021(3)
C19 0.032(3) 0.031(3) 0.029(2) -0.005(2) -0.002(2) 0.018(2)
C20 0.035(3) 0.028(3) 0.027(2) -0.0071(19) -0.005(2) 0.020(2)
P300 0.0384(9) 0.0302(8) 0.0660(10) 0.0184(7) 0.0222(7) 0.0205(7)
P301 0.0383(8) 0.0223(7) 0.0308(6) 0.0002(5) 0.0051(5) 0.0157(6)
N3 0.048(3) 0.030(3) 0.046(3) 0.004(2) 0.007(2) 0.027(2)
C300 0.036(3) 0.035(3) 0.080(5) 0.020(3) 0.020(3) 0.018(3)
C301 0.034(3) 0.044(4) 0.046(3) 0.009(3) 0.002(3) 0.016(3)
C302 0.036(4) 0.044(4) 0.044(3) 0.008(3) 0.004(3) -0.002(3)
C303 0.076(6) 0.043(4) 0.095(6) 0.039(4) 0.017(5) 0.018(4)
C304 0.078(7) 0.104(8) 0.211(13) 0.115(9) 0.076(8) 0.062(6)
C305 0.066(6) 0.098(7) 0.199(11) 0.110(8) 0.071(7) 0.059(6)
C306 0.052(4) 0.030(3) 0.092(5) 0.013(3) 0.034(4) 0.020(3)
C307 0.065(5) 0.033(4) 0.105(6) 0.007(4) 0.046(5) 0.018(4)
C308 0.089(7) 0.040(4) 0.118(8) -0.009(5) 0.044(6) 0.016(5)
C309 0.063(6) 0.046(5) 0.136(9) -0.001(5) 0.055(6) 0.017(4)
C310 0.064(6) 0.054(5) 0.144(9) 0.017(6) 0.050(6) 0.030(5)
C311 0.057(5) 0.056(5) 0.140(9) 0.044(5) 0.055(6) 0.040(4)
C312 0.036(3) 0.036(3) 0.080(4) 0.026(3) 0.019(3) 0.022(3)
C313 0.052(4) 0.056(5) 0.058(4) 0.022(3) 0.012(3) 0.027(4)
C314 0.049(4) 0.055(5) 0.068(5) 0.016(4) 0.003(3) 0.012(4)
C315 0.049(4) 0.057(5) 0.086(6) 0.015(4) 0.005(4) 0.016(4)
C316 0.042(4) 0.036(4) 0.081(5) 0.016(3) 0.011(3) 0.008(3)
C317 0.044(4) 0.041(4) 0.069(4) 0.020(3) 0.019(3) 0.017(3)
C318 0.033(3) 0.028(3) 0.033(3) 0.003(2) 0.002(2) 0.018(2)
C319 0.040(3) 0.029(3) 0.037(3) -0.001(2) 0.002(2) 0.018(3)
C320 0.038(3) 0.032(3) 0.046(3) -0.012(2) -0.003(2) 0.016(3)
C321 0.047(4) 0.056(4) 0.034(3) -0.014(3) -0.008(2) 0.039(3)
C322 0.044(3) 0.052(4) 0.031(3) -0.002(2) 0.002(2) 0.027(3)
C323 0.035(3) 0.033(3) 0.040(3) 0.003(2) 0.004(2) 0.019(3)
C324 0.038(3) 0.023(3) 0.031(3) -0.001(2) 0.004(2) 0.011(2)
C325 0.032(3) 0.035(3) 0.037(3) 0.005(2) 0.008(2) 0.010(3)
C326 0.037(3) 0.044(4) 0.045(3) 0.005(3) 0.006(3) 0.009(3)
C327 0.045(4) 0.036(3) 0.034(3) 0.008(2) -0.002(2) 0.006(3)
C328 0.054(4) 0.034(3) 0.038(3) 0.009(2) 0.003(3) 0.017(3)
C329 0.053(4) 0.035(3) 0.040(3) 0.009(2) 0.010(3) 0.026(3)
C330 0.046(3) 0.031(3) 0.030(3) 0.003(2) 0.002(2) 0.018(3)
C331 0.051(4) 0.030(3) 0.048(3) -0.007(3) 0.005(3) 0.011(3)
C332 0.068(5) 0.032(4) 0.059(4) -0.005(3) -0.006(4) 0.000(4)
C333 0.045(4) 0.046(4) 0.069(4) 0.006(3) -0.017(3) 0.008(4)
C334 0.043(4) 0.037(4) 0.072(4) 0.006(3) -0.015(3) 0.017(3)
C335 0.041(3) 0.032(3) 0.051(3) 0.003(3) -0.010(3) 0.019(3)
P600 0.0351(8) 0.0351(8) 0.0187(10) 0.000 0.000 0.0176(4)
N6 0.064(6) 0.064(6) 0.021(6) 0.000 0.000 0.032(3)
C600 0.038(3) 0.034(3) 0.030(3) -0.003(2) 0.004(2) 0.021(3)
C601 0.047(4) 0.036(3) 0.041(3) 0.001(3) 0.015(3) 0.012(3)
C602 0.046(4) 0.035(4) 0.072(5) -0.010(3) 0.021(3) 0.011(3)
C603 0.030(3) 0.033(3) 0.083(5) -0.019(3) -0.001(3) 0.012(3)
C604 0.037(3) 0.040(4) 0.060(4) -0.015(3) -0.013(3) 0.021(3)
C605 0.038(3) 0.033(3) 0.037(3) -0.005(2) -0.002(2) 0.019(3)
N30 0.101(7) 0.107(7) 0.134(8) 0.073(6) 0.060(6) 0.070(6)
C30 0.083(9) 0.28(2) 0.138(11) 0.124(13) -0.002(8) 0.018(11)
C31 0.130(11) 0.173(13) 0.251(17) 0.115(13) 0.108(11) 0.126(11)
O30 0.129(7) 0.280(13) 0.083(5) -0.029(6) -0.037(5) 0.127(8)
C32 0.100(8) 0.121(10) 0.086(7) 0.018(6) 0.020(6) 0.070(8)
C9 0.025(3) 0.034(3) 0.034(3) -0.003(2) -0.006(2) 0.003(2)

loop_
_atom_type_symbol
_atom_type_description
_atom_type_scat_dispersion_real
_atom_type_scat_dispersion_imag
_atom_type_scat_source
C C 0.0181 0.0091 'International Tables Vol C Tables 4.2.6.8 and 6.1.1.4'
H H 0.0000 0.0000 'International Tables Vol C Tables 4.2.6.8 and 6.1.1.4'
N N 0.0311 0.0180 'International Tables Vol C Tables 4.2.6.8 and 6.1.1.4'
O O 0.0492 0.0322 'International Tables Vol C Tables 4.2.6.8 and 6.1.1.4'
P P 0.2955 0.4335 'International Tables Vol C Tables 4.2.6.8 and 6.1.1.4'
S S 0.3331 0.5567 'International Tables Vol C Tables 4.2.6.8 and 6.1.1.4'
Ti Ti 0.2191 1.8069 'International Tables Vol C Tables 4.2.6.8 and 6.1.1.4'

loop_
_geom_angle_atom_site_label_1
_geom_angle_atom_site_label_2
_geom_angle_atom_site_label_3
_geom_angle
_geom_angle_site_symmetry_1
_geom_angle_site_symmetry_3
S1 Ti1 S1 89.80(6) 3_565 .
S1 Ti1 S1 89.80(6) 3_565 2_665
S1 Ti1 S1 89.80(6) . 2_665
S1 Ti1 S2 81.80(4) 3_565 3_565
S1 Ti1 S2 162.11(4) . 3_565
S1 Ti1 S2 105.86(4) 2_665 3_565
S1 Ti1 S2 105.86(4) 3_565 .
S1 Ti1 S2 81.80(4) . .
S1 Ti1 S2 162.11(4) 2_665 .
S2 Ti1 S2 85.32(5) 3_565 .
S1 Ti1 S2 162.11(5) 3_565 2_665
S1 Ti1 S2 105.86(4) . 2_665
S1 Ti1 S2 81.80(4) 2_665 2_665
S2 Ti1 S2 85.32(5) 3_565 2_665
S2 Ti1 S2 85.32(5) . 2_665
S1 Ti1 Ti2 125.41(4) 3_565 .
S1 Ti1 Ti2 125.41(4) . .
S1 Ti1 Ti2 125.41(4) 2_665 .
S2 Ti1 Ti2 51.49(4) 3_565 .
S2 Ti1 Ti2 51.49(4) . .
S2 Ti1 Ti2 51.49(4) 2_665 .
S4 Ti2 S4 91.59(6) . 3_565
S4 Ti2 S4 91.59(6) . 2_665
S4 Ti2 S4 91.59(6) 3_565 2_665
S4 Ti2 S3 103.53(5) . 3_565
S4 Ti2 S3 81.83(4) 3_565 3_565
S4 Ti2 S3 163.60(5) 2_665 3_565
S4 Ti2 S3 81.83(4) . .
S4 Ti2 S3 163.60(5) 3_565 .
S4 Ti2 S3 103.53(5) 2_665 .
S3 Ti2 S3 85.12(6) 3_565 .
S4 Ti2 S3 163.60(5) . 2_665
S4 Ti2 S3 103.53(5) 3_565 2_665
S4 Ti2 S3 81.83(4) 2_665 2_665
S3 Ti2 S3 85.12(6) 3_565 2_665
S3 Ti2 S3 85.12(6) . 2_665
S4 Ti2 Ti1 124.13(4) . .
S4 Ti2 Ti1 124.13(4) 3_565 .
S4 Ti2 Ti1 124.13(4) 2_665 .
S3 Ti2 Ti1 51.35(4) 3_565 .
S3 Ti2 Ti1 51.35(4) . .
S3 Ti2 Ti1 51.35(4) 2_665 .
C2 S1 Ti1 109.48(17) . .
C1 S2 Ti1 109.11(16) . .
C1 S2 N1 73.20(18) . .
Ti1 S2 N1 163.32(10) . .
C20 S3 Ti2 109.42(17) . .
C20 S3 N2 73.35(19) . .
Ti2 S3 N2 166.25(10) . .
C19 S4 Ti2 109.59(18) . .
C7 N1 C8 127.8(5) . .
C7 N1 S2 90.3(3) . .
C8 N1 S2 135.6(3) . .
C14 N2 C11 129.2(4) . .
C14 N2 S3 89.8(3) . .
C11 N2 S3 135.2(3) . .
C2 C1 C6 118.6(4) . .
C2 C1 S2 118.3(4) . .
C6 C1 S2 123.0(4) . .
C3 C2 C1 120.7(5) . .
C3 C2 S1 118.4(4) . .
C1 C2 S1 120.9(4) . .
C4 C3 C2 120.4(5) . .
C3 C4 C5 119.9(5) . .
C4 C5 C6 121.3(5) . .
C5 C6 C1 119.0(5) . .
C5 C6 C7 112.7(5) . .
C1 C6 C7 128.3(4) . .
O1 C7 N1 123.0(5) . .
O1 C7 C6 120.4(5) . .
N1 C7 C6 116.6(5) . .
C9 C8 C13 118.0(4) . .
C9 C8 N1 117.4(4) . .
C13 C8 N1 124.7(5) . .
C9 C10 C11 120.0(5) . .
N2 C11 C12 124.4(5) . .
N2 C11 C10 117.2(5) . .
C12 C11 C10 118.4(5) . .
C13 C12 C11 121.1(5) . .
C12 C13 C8 121.3(5) . .
O2 C14 N2 122.1(5) . .
O2 C14 C15 121.9(5) . .
N2 C14 C15 115.9(4) . .
C16 C15 C20 119.2(5) . .
C16 C15 C14 113.4(5) . .
C20 C15 C14 127.4(4) . .
C17 C16 C15 121.5(5) . .
C16 C17 C18 120.0(5) . .
C19 C18 C17 120.0(5) . .
C18 C19 C20 120.7(5) . .
C18 C19 S4 118.3(4) . .
C20 C19 S4 121.0(4) . .
C15 C20 C19 118.6(5) . .
C15 C20 S3 123.2(4) . .
C19 C20 S3 118.1(4) . .
N3 P300 C306 110.5(3) . .
N3 P300 C312 115.1(3) . .
C306 P300 C312 107.6(3) . .
N3 P300 C300 109.2(3) . .
C306 P300 C300 106.6(3) . .
C312 P300 C300 107.5(3) . .
N3 P301 C330 107.8(3) . .
N3 P301 C318 114.3(3) . .
C330 P301 C318 109.2(3) . .
N3 P301 C324 111.9(3) . .
C330 P301 C324 105.7(3) . .
C318 P301 C324 107.5(2) . .
P301 N3 P300 140.0(3) . .
C301 C300 C305 118.2(6) . .
C301 C300 P300 122.3(5) . .
C305 C300 P300 119.4(5) . .
C300 C301 C302 121.0(6) . .
C303 C302 C301 119.2(6) . .
C304 C303 C302 121.3(7) . .
C303 C304 C305 118.5(9) . .
C304 C305 C300 121.6(8) . .
C307 C306 C311 120.0(8) . .
C307 C306 P300 118.6(6) . .
C311 C306 P300 121.1(8) . .
C306 C307 C308 119.9(9) . .
C309 C308 C307 117.7(10) . .
C310 C309 C308 123.2(9) . .
C309 C310 C311 118.3(11) . .
C310 C311 C306 120.9(12) . .
C317 C312 C313 118.9(7) . .
C317 C312 P300 119.9(6) . .
C313 C312 P300 120.9(5) . .
C314 C313 C312 120.3(7) . .
C313 C314 C315 120.6(8) . .
C314 C315 C316 119.4(8) . .
C317 C316 C315 120.2(7) . .
C316 C317 C312 120.6(7) . .
C319 C318 C323 119.5(5) . .
C319 C318 P301 120.8(4) . .
C323 C318 P301 119.4(4) . .
C320 C319 C318 120.0(5) . .
C321 C320 C319 120.6(6) . .
C320 C321 C322 120.1(5) . .
C321 C322 C323 119.8(5) . .
C322 C323 C318 119.9(5) . .
C325 C324 C329 119.5(5) . .
C325 C324 P301 120.4(4) . .
C329 C324 P301 119.9(4) . .
C324 C325 C326 120.5(6) . .
C327 C326 C325 119.3(6) . .
C328 C327 C326 120.6(5) . .
C327 C328 C329 120.2(6) . .
C328 C329 C324 119.8(6) . .
C331 C330 C335 118.6(6) . .
C331 C330 P301 119.0(5) . .
C335 C330 P301 122.2(4) . .
C332 C331 C330 120.2(7) . .
C331 C332 C333 120.5(7) . .
C334 C333 C332 120.2(7) . .
C333 C334 C335 119.7(7) . .
C334 C335 C330 120.8(6) . .
N6 P600 C600 112.06(17) . .
N6 P600 C600 112.06(17) . 3
C600 P600 C600 106.76(19) . 3
N6 P600 C600 112.06(17) . 2
C600 P600 C600 106.76(19) . 2
C600 P600 C600 106.76(19) 3 2
P600 N6 P600 180.0 19 .
C605 C600 C601 119.7(6) . .
C605 C600 P600 121.2(4) . .
C601 C600 P600 119.1(4) . .
C602 C601 C600 120.1(6) . .
C603 C602 C601 120.2(6) . .
C604 C603 C602 120.7(6) . .
C603 C604 C605 119.3(6) . .
C600 C605 C604 120.0(6) . .
C30 N30 C31 138.7(15) . .
C30 N30 C32 114.3(12) . .
C31 N30 C32 106.8(12) . .
O30 C32 N30 124.2(12) . .
C8 C9 C10 121.3(5) . .
P100 N99 P100 137(3) 16_544 .
N99 P100 C971 105.7(16) . .
N99 P100 C991 109.2(12) . .
C971 P100 C991 109.0(8) . .
N99 P100 C981 117.5(9) . .
C971 P100 C981 104.8(7) . .
C991 P100 C981 110.2(6) . .
C972 C971 C976 120.0 . .
C972 C971 P100 119.5(4) . .
C976 C971 P100 120.2(4) . .
C973 C972 C971 120.0 . .
C972 C973 C974 120.0 . .
C973 C974 C975 120.0 . .
C974 C975 C976 120.0 . .
C975 C976 C971 120.0 . .
C982 C981 C986 120.0 . .
C982 C981 P100 120.3(4) . .
C986 C981 P100 119.0(4) . .
C983 C982 C981 120.0 . .
C982 C983 C984 120.0 . .
C985 C984 C983 120.0 . .
C986 C985 C984 120.0 . .
C985 C986 C981 120.0 . .
C992 C991 C996 120.0 . .
C992 C991 P100 119.8(4) . .
C996 C991 P100 119.3(4) . .
C993 C992 C991 120.0 . .
C994 C993 C992 120.0 . .
C993 C994 C995 120.0 . .
C994 C995 C996 120.0 . .
C995 C996 C991 120.0 . .

loop_
_geom_bond_atom_site_label_1
_geom_bond_atom_site_label_2
_geom_bond_distance
_geom_bond_site_symmetry_2
Ti1 S1 2.3810(14) 3_565
Ti1 S1 2.3810(15) .
Ti1 S1 2.3810(15) 2_665
Ti1 S2 2.4358(14) 3_565
Ti1 S2 2.4358(14) .
Ti1 S2 2.4358(14) 2_665
Ti1 Ti2 12.954(2) .
Ti2 S4 2.3831(15) .
Ti2 S4 2.3831(15) 3_565
Ti2 S4 2.3831(15) 2_665
Ti2 S3 2.4288(15) 3_565
Ti2 S3 2.4288(15) .
Ti2 S3 2.4288(15) 2_665
S1 C2 1.759(5) .
S2 C1 1.760(5) .
S2 N1 3.029(4) .
S3 C20 1.766(5) .
S3 N2 3.008(4) .
S4 C19 1.759(5) .
O1 C7 1.228(6) .
O2 C14 1.218(6) .
N1 C7 1.353(6) .
N1 C8 1.411(6) .
N2 C14 1.377(6) .
N2 C11 1.393(6) .
C1 C2 1.410(7) .
C1 C6 1.419(7) .
C2 C3 1.400(7) .
C3 C4 1.379(8) .
C4 C5 1.386(8) .
C5 C6 1.406(7) .
C6 C7 1.504(7) .
C8 C9 1.389(7) .
C8 C13 1.396(7) .
C10 C9 1.396(7) .
C10 C11 1.400(7) .
C11 C12 1.394(7) .
C12 C13 1.373(7) .
C14 C15 1.503(7) .
C15 C16 1.400(7) .
C15 C20 1.410(7) .
C16 C17 1.370(8) .
C17 C18 1.392(8) .
C18 C19 1.386(7) .
C19 C20 1.413(7) .
P300 N3 1.596(5) .
P300 C306 1.779(7) .
P300 C312 1.790(8) .
P300 C300 1.798(6) .
P301 N3 1.572(5) .
P301 C330 1.773(6) .
P301 C318 1.791(5) .
P301 C324 1.799(5) .
C300 C301 1.364(8) .
C300 C305 1.397(10) .
C301 C302 1.385(8) .
C302 C303 1.379(11) .
C303 C304 1.362(12) .
C304 C305 1.377(10) .
C306 C307 1.364(11) .
C306 C311 1.411(12) .
C307 C308 1.412(11) .
C308 C309 1.390(14) .
C309 C310 1.363(14) .
C310 C311 1.370(12) .
C312 C317 1.387(8) .
C312 C313 1.400(9) .
C313 C314 1.380(10) .
C314 C315 1.385(10) .
C315 C316 1.391(11) .
C316 C317 1.385(10) .
C318 C319 1.395(7) .
C318 C323 1.402(7) .
C319 C320 1.393(7) .
C320 C321 1.377(8) .
C321 C322 1.397(9) .
C322 C323 1.397(8) .
C324 C325 1.387(8) .
C324 C329 1.404(8) .
C325 C326 1.392(8) .
C326 C327 1.390(9) .
C327 C328 1.381(9) .
C328 C329 1.383(8) .
C330 C331 1.403(8) .
C330 C335 1.403(8) .
C331 C332 1.381(10) .
C332 C333 1.391(11) .
C333 C334 1.383(10) .
C334 C335 1.389(9) .
P600 N6 1.552(2) .
P600 C600 1.800(6) .
P600 C600 1.800(6) 3
P600 C600 1.800(6) 2
N6 P600 1.552(2) 19
C600 C605 1.382(7) .
C600 C601 1.388(8) .
C601 C602 1.386(9) .
C602 C603 1.377(10) .
C603 C604 1.376(9) .
C604 C605 1.410(8) .
N30 C30 1.354(14) .
N30 C31 1.374(13) .
N30 C32 1.449(14) .
O30 C32 1.246(12) .
N99 P100 1.592(18) 16_544
N99 P100 1.592(18) .
P100 C971 1.726(11) .
P100 C991 1.729(12) .
P100 C981 1.733(11) .
C971 C972 1.3900 .
C971 C976 1.3900 .
C972 C973 1.3900 .
C973 C974 1.3900 .
C974 C975 1.3900 .
C975 C976 1.3900 .
C981 C982 1.3900 .
C981 C986 1.3900 .
C982 C983 1.3900 .
C983 C984 1.3900 .
C984 C985 1.3900 .
C985 C986 1.3900 .
C991 C992 1.3900 .
C991 C996 1.3900 .
C992 C993 1.3900 .
C993 C994 1.3900 .
C994 C995 1.3900 .
C995 C996 1.3900 .
